data_7227584
loop_
_publ_author_name
'Ridenour, J. August'
'Carter, Korey P.'
'Butcher, Ray J.'
'Cahill, Christopher L.'

_publ_section_title
;
 RE-p-halobenzoic acid--terpyridine complexes, Part II: structural
 diversity, supramolecular assembly, and luminescence properties in a
 series of p-bromobenzoic acid rare-earth hybrid materials
;
_journal_issue 8
_journal_name_full CrystEngComm
_journal_page_first 1172
_journal_paper_doi 10.1039/C6CE02355J
_journal_volume 19
_journal_year 2017
_chemical_formula_sum 'C60 H38 Br4 N6 O12 Yb2'
_chemical_formula_weight 1700.68
_space_group_crystal_system triclinic
_space_group_IT_number 2
_space_group_name_Hall '-P 1'
_space_group_name_H-M_alt 'P -1'
_symmetry_cell_setting triclinic
_symmetry_Int_Tables_number 2
_symmetry_space_group_name_Hall '-P 1'
_symmetry_space_group_name_H-M 'P -1'
_atom_sites_solution_hydrogens geom
_audit_creation_method SHELXL-2014/7
_audit_update_record
;
2016-11-03 deposited with the CCDC.
2017-01-30 downloaded from the CCDC.
;
_cell_angle_alpha 84.9890(10)
_cell_angle_beta 74.4800(10)
_cell_angle_gamma 74.7740(10)
_cell_formula_units_Z 1
_cell_length_a 9.9679(4)
_cell_length_b 10.3797(4)
_cell_length_c 15.0584(5)
_cell_measurement_reflns_used 21710
_cell_measurement_temperature 293(2)
_cell_measurement_theta_max 46.125
_cell_measurement_theta_min 4.543
_cell_volume 1448.25(9)
_computing_cell_refinement 'SAINT, Bruker-AXS'
_computing_data_collection 'APEX, Bruker-AXS'
_computing_data_reduction 'SAINT, Bruker-AXS'
_computing_molecular_graphics 'WinGX (Farrugia, 2012)'
_computing_publication_material 'Crystal Maker (Palmer, 2009)'
_computing_structure_refinement 'SHELXL-2014/7 (Sheldrick, 2014)'
_computing_structure_solution 'Superflip (Chapuis, 2007)'
_diffrn_ambient_temperature 293(2)
_diffrn_measured_fraction_theta_full 1.000
_diffrn_measured_fraction_theta_max 0.912
_diffrn_measurement_device_type 'Bruker SMART APEXII'
_diffrn_measurement_method 'omega scans'
_diffrn_radiation_probe x-ray
_diffrn_radiation_type MoK\a
_diffrn_radiation_wavelength 0.71073
_diffrn_reflns_av_R_equivalents 0.0391
_diffrn_reflns_av_unetI/netI 0.0539
_diffrn_reflns_Laue_measured_fraction_full 1.000
_diffrn_reflns_Laue_measured_fraction_max 0.912
_diffrn_reflns_limit_h_max 14
_diffrn_reflns_limit_h_min -14
_diffrn_reflns_limit_k_max 14
_diffrn_reflns_limit_k_min -14
_diffrn_reflns_limit_l_max 21
_diffrn_reflns_limit_l_min -21
_diffrn_reflns_number 21709
_diffrn_reflns_point_group_measured_fraction_full 1.000
_diffrn_reflns_point_group_measured_fraction_max 0.912
_diffrn_reflns_theta_full 25.500
_diffrn_reflns_theta_max 30.623
_diffrn_reflns_theta_min 1.404
_diffrn_source 'fine-focus sealed tube'
_diffrn_source_type Siemens
_exptl_absorpt_coefficient_mu 6.036
_exptl_absorpt_correction_T_max 0.7461
_exptl_absorpt_correction_T_min 0.5102
_exptl_absorpt_correction_type multi-scan
_exptl_absorpt_process_details 'SADABS, G. Sheldrick (2015)'
_exptl_crystal_colour yellow
_exptl_crystal_density_diffrn 1.950
_exptl_crystal_description rod
_exptl_crystal_F_000 816
_exptl_crystal_size_max 0.386
_exptl_crystal_size_mid 0.165
_exptl_crystal_size_min 0.105
_refine_diff_density_max 1.351
_refine_diff_density_min -1.120
_refine_diff_density_rms 0.125
_refine_ls_extinction_method none
_refine_ls_goodness_of_fit_ref 1.045
_refine_ls_hydrogen_treatment constr
_refine_ls_matrix_type full
_refine_ls_number_parameters 388
_refine_ls_number_reflns 8144
_refine_ls_number_restraints 1
_refine_ls_restrained_S_all 1.045
_refine_ls_R_factor_all 0.0509
_refine_ls_R_factor_gt 0.0369
_refine_ls_shift/su_max 0.001
_refine_ls_shift/su_mean 0.000
_refine_ls_structure_factor_coef Fsqd
_refine_ls_weighting_details 'w=1/[\s^2^(Fo^2^)+(0.0303P)^2^+0.4314P] where P=(Fo^2^+2Fc^2^)/3'
_refine_ls_weighting_scheme calc
_refine_ls_wR_factor_gt 0.0728
_refine_ls_wR_factor_ref 0.0776
_reflns_Friedel_coverage 0.000
_reflns_number_gt 6663
_reflns_number_total 8144
_reflns_threshold_expression 'I > 2\s(I)'
_cod_data_source_file c6ce02355j2.cif
_cod_data_source_block Complex_13Prime
_cod_depositor_comments 'Adding full bibliography for 7227579--7227602.cif.'
_cod_database_code 7227584
_shelx_space_group_comment
;
The symmetry employed for this shelxl refinement is uniquely defined
by the following loop, which should always be used as a source of
symmetry information in preference to the above space-group names.
They are only intended as comments.
;

loop_
_space_group_symop_operation_xyz
'x, y, z'
'-x, -y, -z'

loop_
_atom_site_label
_atom_site_type_symbol
_atom_site_fract_x
_atom_site_fract_y
_atom_site_fract_z
_atom_site_U_iso_or_equiv
_atom_site_adp_type
_atom_site_occupancy
_atom_site_site_symmetry_order
_atom_site_calc_flag
_atom_site_refinement_flags_posn
_atom_site_refinement_flags_adp
_atom_site_refinement_flags_occupancy
_atom_site_disorder_assembly
_atom_site_disorder_group
C1 C 0.5158(5) 0.0082(5) 0.2582(3) 0.0494(11) Uani 1 1 d . . . . .
H1 H 0.5877 -0.0085 0.2894 0.059 Uiso 1 1 calc R U . . .
C2 C 0.3987(6) -0.0408(6) 0.2962(4) 0.0636(14) Uani 1 1 d . . . . .
H2 H 0.3911 -0.0884 0.3518 0.076 Uiso 1 1 calc R U . . .
C3 C 0.2928(6) -0.0185(6) 0.2510(4) 0.0756(18) Uani 1 1 d . . . . .
H3 H 0.2121 -0.0519 0.2748 0.091 Uiso 1 1 calc R U . . .
C4 C 0.3071(5) 0.0537(5) 0.1699(4) 0.0594(14) Uani 1 1 d . . . . .
H4 H 0.2356 0.0703 0.1384 0.071 Uiso 1 1 calc R U . . .
C5 C 0.4287(4) 0.1020(4) 0.1350(3) 0.0345(9) Uani 1 1 d . . . . .
C6 C 0.4483(4) 0.1818(4) 0.0486(3) 0.0312(8) Uani 1 1 d . . . . .
C7 C 0.3582(5) 0.1948(4) -0.0092(3) 0.0468(11) Uani 1 1 d . . . . .
H7 H 0.2841 0.1516 0.0050 0.056 Uiso 1 1 calc R U . . .
C8 C 0.3799(5) 0.2719(5) -0.0871(4) 0.0554(13) Uani 1 1 d . . . . .
H8 H 0.3211 0.2811 -0.1271 0.067 Uiso 1 1 calc R U . . .
C9 C 0.4888(5) 0.3359(5) -0.1064(3) 0.0498(11) Uani 1 1 d . . . . .
H9 H 0.5039 0.3895 -0.1590 0.060 Uiso 1 1 calc R U . . .
C10 C 0.5762(4) 0.3197(4) -0.0465(3) 0.0309(8) Uani 1 1 d . . . . .
C11 C 0.6984(4) 0.3833(4) -0.0650(3) 0.0342(9) Uani 1 1 d . . . . .
C12 C 0.7128(5) 0.4837(4) -0.1316(3) 0.0445(10) Uani 1 1 d . . . . .
H12 H 0.6418 0.5177 -0.1629 0.053 Uiso 1 1 calc R U . . .
C13 C 0.8340(5) 0.5319(5) -0.1507(3) 0.0524(12) Uani 1 1 d . . . . .
H13 H 0.8464 0.5987 -0.1953 0.063 Uiso 1 1 calc R U . . .
C14 C 0.9362(5) 0.4797(5) -0.1027(3) 0.0498(12) Uani 1 1 d . . . . .
H14 H 1.0201 0.5089 -0.1154 0.060 Uiso 1 1 calc R U . . .
C15 C 0.9123(5) 0.3837(4) -0.0359(3) 0.0441(10) Uani 1 1 d . . . . .
H15 H 0.9816 0.3496 -0.0034 0.053 Uiso 1 1 calc R U . . .
C16 C 0.6701(4) 0.3943(4) 0.2293(3) 0.0326(8) Uani 1 1 d . . . . .
C17 C 0.6284(4) 0.4971(4) 0.3020(3) 0.0310(8) Uani 1 1 d . . . . .
C18 C 0.4894(5) 0.5323(4) 0.3569(3) 0.0423(10) Uani 1 1 d . . . . .
H18 H 0.4205 0.4931 0.3477 0.051 Uiso 1 1 calc R U . . .
C19 C 0.4519(5) 0.6251(5) 0.4253(3) 0.0505(12) Uani 1 1 d . . . . .
H19 H 0.3580 0.6491 0.4617 0.061 Uiso 1 1 calc R U . . .
C20 C 0.5536(5) 0.6810(4) 0.4391(3) 0.0421(10) Uani 1 1 d . . . . .
C21 C 0.6922(5) 0.6508(4) 0.3845(3) 0.0488(11) Uani 1 1 d . . . . .
H21 H 0.7597 0.6922 0.3934 0.059 Uiso 1 1 calc R U . . .
C22 C 0.7290(5) 0.5583(4) 0.3164(3) 0.0441(10) Uani 1 1 d . . . . .
H22 H 0.8227 0.5364 0.2795 0.053 Uiso 1 1 calc R U . . .
C23 C 0.8770(9) -0.0475(9) 0.2352(4) 0.092(3) Uani 1 1 d . . . . .
C24 C 0.9252(4) -0.1107(3) 0.31788(19) 0.0451(10) Uani 1 1 d G . . . .
C25 C 0.8678(4) -0.0446(3) 0.4012(2) 0.0652(15) Uani 1 1 d G . . . .
H25 H 0.8056 0.0401 0.4037 0.078 Uiso 1 1 calc R U . . .
C26 C 0.9032(5) -0.1050(5) 0.48073(19) 0.111(3) Uani 1 1 d G . . . .
H26 H 0.8648 -0.0608 0.5365 0.133 Uiso 1 1 calc R U . . .
C27 C 0.9961(5) -0.2316(5) 0.4770(3) 0.116(3) Uani 1 1 d G . . . .
C28 C 1.0535(4) -0.2977(3) 0.3937(4) 0.107(3) Uani 1 1 d G . . . .
H28 H 1.1157 -0.3824 0.3912 0.128 Uiso 1 1 calc R U . A 3
C29 C 1.0181(4) -0.2373(3) 0.3141(3) 0.0795(19) Uani 1 1 d G . . . .
H29 H 1.0565 -0.2816 0.2584 0.095 Uiso 1 1 calc R U . . .
C30 C 0.9494(4) -0.0290(4) -0.0188(3) 0.0298(8) Uani 1 1 d . . . . .
N1 N 0.5347(3) 0.0787(3) 0.1791(2) 0.0339(7) Uani 1 1 d . . . . .
N2 N 0.5584(3) 0.2414(3) 0.0297(2) 0.0280(6) Uani 1 1 d . . . . .
N3 N 0.7943(3) 0.3363(3) -0.0149(2) 0.0342(7) Uani 1 1 d . . . . .
O1 O 0.5747(3) 0.3458(3) 0.2141(2) 0.0390(7) Uani 1 1 d . . . . .
O2 O 0.7990(3) 0.3556(3) 0.1845(2) 0.0454(7) Uani 1 1 d . . . . .
O3 O 0.8040(4) 0.0665(6) 0.2392(3) 0.105(2) Uani 1 1 d . . . . .
O4 O 0.9148(10) -0.1170(7) 0.1658(4) 0.202(4) Uani 1 1 d . . . . .
O5 O 0.8181(3) 0.0283(3) 0.0047(2) 0.0370(6) Uani 1 1 d . . . . .
O6 O 0.9946(3) 0.1273(3) 0.06942(19) 0.0345(6) Uani 1 1 d . . . . .
Br1 Br 0.50432(8) 0.80509(6) 0.53473(4) 0.07941(19) Uani 1 1 d . . . . .
Br2A Br 1.006(3) -0.302(3) 0.6002(11) 0.165(5) Uani 0.29(2) 1 d . . P B 1
Br2B Br 1.0461(7) -0.2703(9) 0.5964(6) 0.106(2) Uani 0.37(2) 1 d . . P B 2
Br2C Br 1.0716(6) -0.3784(9) 0.5453(7) 0.135(4) Uani 0.340(9) 1 d . . P B 3
Yb1 Yb 0.74576(2) 0.17991(2) 0.11864(2) 0.02775(6) Uani 1 1 d . . . . .

loop_
_atom_site_aniso_label
_atom_site_aniso_U_11
_atom_site_aniso_U_22
_atom_site_aniso_U_33
_atom_site_aniso_U_23
_atom_site_aniso_U_13
_atom_site_aniso_U_12
C1 0.049(3) 0.058(3) 0.043(3) 0.012(2) -0.015(2) -0.019(2)
C2 0.066(3) 0.078(4) 0.055(3) 0.023(3) -0.018(3) -0.037(3)
C3 0.069(4) 0.101(5) 0.075(4) 0.026(4) -0.021(3) -0.060(4)
C4 0.052(3) 0.081(4) 0.062(3) 0.014(3) -0.023(3) -0.042(3)
C5 0.034(2) 0.036(2) 0.036(2) -0.0060(17) -0.0083(18) -0.0113(17)
C6 0.0281(19) 0.0302(19) 0.037(2) -0.0050(16) -0.0090(16) -0.0073(15)
C7 0.041(2) 0.051(3) 0.058(3) -0.002(2) -0.025(2) -0.016(2)
C8 0.054(3) 0.063(3) 0.062(3) 0.004(3) -0.039(3) -0.014(2)
C9 0.051(3) 0.054(3) 0.049(3) 0.012(2) -0.024(2) -0.013(2)
C10 0.0286(19) 0.0302(19) 0.030(2) -0.0025(16) -0.0068(16) -0.0012(15)
C11 0.036(2) 0.030(2) 0.033(2) -0.0040(16) -0.0025(17) -0.0072(16)
C12 0.048(3) 0.041(2) 0.042(2) 0.006(2) -0.009(2) -0.010(2)
C13 0.066(3) 0.040(2) 0.046(3) 0.003(2) 0.001(2) -0.023(2)
C14 0.048(3) 0.051(3) 0.053(3) -0.006(2) 0.000(2) -0.028(2)
C15 0.041(2) 0.050(3) 0.047(3) -0.004(2) -0.008(2) -0.023(2)
C16 0.039(2) 0.0265(19) 0.031(2) -0.0015(16) -0.0065(17) -0.0079(16)
C17 0.035(2) 0.0269(18) 0.031(2) -0.0008(15) -0.0094(17) -0.0066(16)
C18 0.040(2) 0.042(2) 0.045(3) -0.011(2) -0.007(2) -0.0107(19)
C19 0.042(3) 0.052(3) 0.047(3) -0.014(2) 0.004(2) -0.008(2)
C20 0.062(3) 0.029(2) 0.034(2) -0.0091(17) -0.010(2) -0.008(2)
C21 0.054(3) 0.045(3) 0.055(3) -0.013(2) -0.014(2) -0.022(2)
C22 0.042(2) 0.049(3) 0.042(2) -0.012(2) -0.002(2) -0.016(2)
C23 0.132(7) 0.145(7) 0.050(4) 0.043(4) -0.050(4) -0.107(6)
C24 0.040(2) 0.047(3) 0.046(3) 0.007(2) -0.010(2) -0.013(2)
C25 0.059(3) 0.077(4) 0.046(3) 0.001(3) -0.020(3) 0.011(3)
C26 0.093(5) 0.175(8) 0.048(4) 0.006(4) -0.026(4) -0.001(5)
C27 0.073(5) 0.151(8) 0.123(7) 0.086(6) -0.048(5) -0.033(5)
C28 0.054(4) 0.066(4) 0.193(9) 0.062(5) -0.038(5) -0.015(3)
C29 0.052(3) 0.058(3) 0.114(5) -0.014(4) 0.011(3) -0.018(3)
C30 0.0263(19) 0.0305(19) 0.036(2) -0.0031(16) -0.0132(16) -0.0061(15)
N1 0.0322(17) 0.0347(17) 0.0341(18) -0.0038(14) -0.0061(14) -0.0085(14)
N2 0.0253(15) 0.0256(15) 0.0316(17) -0.0047(13) -0.0064(13) -0.0030(12)
N3 0.0286(17) 0.0347(17) 0.0394(19) -0.0023(15) -0.0065(15) -0.0094(14)
O1 0.0321(15) 0.0384(15) 0.0462(17) -0.0132(13) -0.0091(13) -0.0051(12)
O2 0.0376(16) 0.0478(17) 0.0505(18) -0.0190(14) -0.0003(14) -0.0155(14)
O3 0.059(3) 0.153(5) 0.116(4) 0.099(4) -0.053(3) -0.050(3)
O4 0.415(13) 0.213(7) 0.051(3) 0.020(4) -0.062(5) -0.209(8)
O5 0.0222(13) 0.0413(15) 0.0498(17) -0.0163(13) -0.0117(12) -0.0043(12)
O6 0.0239(13) 0.0361(14) 0.0451(16) -0.0145(13) -0.0098(12) -0.0050(11)
Br1 0.1012(5) 0.0635(4) 0.0688(4) -0.0385(3) -0.0093(3) -0.0130(3)
Br2A 0.206(11) 0.203(8) 0.087(5) 0.075(6) -0.079(7) -0.036(11)
Br2B 0.086(3) 0.144(4) 0.083(2) 0.049(3) -0.0445(18) -0.013(2)
Br2C 0.096(3) 0.176(5) 0.151(6) 0.122(5) -0.076(3) -0.058(3)
Yb1 0.02326(8) 0.02947(9) 0.03024(9) -0.00588(6) -0.00646(6) -0.00472(6)

loop_
_atom_type_symbol
_atom_type_description
_atom_type_scat_dispersion_real
_atom_type_scat_dispersion_imag
_atom_type_scat_source
C C 0.0033 0.0016 'International Tables Vol C Tables 4.2.6.8 and 6.1.1.4'
H H 0.0000 0.0000 'International Tables Vol C Tables 4.2.6.8 and 6.1.1.4'
N N 0.0061 0.0033 'International Tables Vol C Tables 4.2.6.8 and 6.1.1.4'
O O 0.0106 0.0060 'International Tables Vol C Tables 4.2.6.8 and 6.1.1.4'
Br Br -0.2901 2.4595 'International Tables Vol C Tables 4.2.6.8 and 6.1.1.4'
Yb Yb -0.3850 5.5486 'International Tables Vol C Tables 4.2.6.8 and 6.1.1.4'

loop_
_geom_angle_atom_site_label_1
_geom_angle_atom_site_label_2
_geom_angle_atom_site_label_3
_geom_angle
_geom_angle_site_symmetry_1
_geom_angle_site_symmetry_3
N1 C1 C2 124.5(4) . .
N1 C1 H1 117.7 . .
C2 C1 H1 117.7 . .
C1 C2 C3 118.6(5) . .
C1 C2 H2 120.7 . .
C3 C2 H2 120.7 . .
C2 C3 C4 118.9(5) . .
C2 C3 H3 120.5 . .
C4 C3 H3 120.5 . .
C3 C4 C5 119.8(5) . .
C3 C4 H4 120.1 . .
C5 C4 H4 120.1 . .
N1 C5 C4 121.4(4) . .
N1 C5 C6 116.7(3) . .
C4 C5 C6 121.8(4) . .
N2 C6 C7 122.3(4) . .
N2 C6 C5 116.2(3) . .
C7 C6 C5 121.6(4) . .
C8 C7 C6 118.9(4) . .
C8 C7 H7 120.6 . .
C6 C7 H7 120.6 . .
C7 C8 C9 119.7(4) . .
C7 C8 H8 120.2 . .
C9 C8 H8 120.2 . .
C8 C9 C10 119.3(4) . .
C8 C9 H9 120.4 . .
C10 C9 H9 120.4 . .
N2 C10 C9 121.8(4) . .
N2 C10 C11 116.4(3) . .
C9 C10 C11 121.7(4) . .
N3 C11 C12 122.5(4) . .
N3 C11 C10 116.0(3) . .
C12 C11 C10 121.5(4) . .
C13 C12 C11 119.0(4) . .
C13 C12 H12 120.5 . .
C11 C12 H12 120.5 . .
C14 C13 C12 118.9(4) . .
C14 C13 H13 120.6 . .
C12 C13 H13 120.6 . .
C15 C14 C13 118.8(4) . .
C15 C14 H14 120.6 . .
C13 C14 H14 120.6 . .
N3 C15 C14 123.6(4) . .
N3 C15 H15 118.2 . .
C14 C15 H15 118.2 . .
O2 C16 O1 120.4(3) . .
O2 C16 C17 120.2(3) . .
O1 C16 C17 119.4(3) . .
O2 C16 Yb1 61.37(19) . .
O1 C16 Yb1 59.64(19) . .
C17 C16 Yb1 171.3(3) . .
C18 C17 C22 118.6(4) . .
C18 C17 C16 120.7(3) . .
C22 C17 C16 120.7(4) . .
C19 C18 C17 120.6(4) . .
C19 C18 H18 119.7 . .
C17 C18 H18 119.7 . .
C20 C19 C18 119.4(4) . .
C20 C19 H19 120.3 . .
C18 C19 H19 120.3 . .
C19 C20 C21 121.7(4) . .
C19 C20 Br1 119.7(3) . .
C21 C20 Br1 118.6(3) . .
C20 C21 C22 118.7(4) . .
C20 C21 H21 120.6 . .
C22 C21 H21 120.6 . .
C21 C22 C17 121.0(4) . .
C21 C22 H22 119.5 . .
C17 C22 H22 119.5 . .
O3 C23 O4 123.9(7) . .
O3 C23 C24 119.3(6) . .
O4 C23 C24 116.7(8) . .
O3 C23 Yb1 37.3(3) . .
O4 C23 Yb1 86.9(5) . .
C24 C23 Yb1 156.0(5) . .
C25 C24 C29 120.0 . .
C25 C24 C23 118.7(5) . .
C29 C24 C23 121.2(5) . .
C24 C25 C26 120.0 . .
C24 C25 H25 120.0 . .
C26 C25 H25 120.0 . .
C25 C26 C27 120.0 . .
C25 C26 H26 120.0 . .
C27 C26 H26 120.0 . .
C28 C27 C26 120.0 . .
C28 C27 Br2C 93.7(5) . .
C26 C27 Br2C 145.7(5) . .
C28 C27 Br2A 128.3(8) . .
C26 C27 Br2A 111.1(7) . .
C28 C27 Br2B 131.0(4) . .
C26 C27 Br2B 108.1(4) . .
C29 C28 C27 120.0 . .
C29 C28 Br2C 169.4(3) . .
C27 C28 Br2C 51.0(4) . .
C29 C28 H28 120.0 . .
C27 C28 H28 120.0 . .
Br2C C28 H28 69.3 . .
C28 C29 C24 120.0 . .
C28 C29 H29 120.0 . .
C24 C29 H29 120.0 . .
O6 C30 O5 126.3(3) 2_755 .
O6 C30 C30 117.1(4) 2_755 2_755
O5 C30 C30 116.6(4) . 2_755
O6 C30 Yb1 165.2(3) 2_755 .
O5 C30 Yb1 41.35(17) . .
C30 C30 Yb1 75.9(3) 2_755 .
O6 C30 Yb1 42.90(17) 2_755 2_755
O5 C30 Yb1 166.5(3) . 2_755
C30 C30 Yb1 74.9(3) 2_755 2_755
Yb1 C30 Yb1 150.78(12) . 2_755
C1 N1 C5 116.7(4) . .
C1 N1 Yb1 122.8(3) . .
C5 N1 Yb1 120.3(3) . .
C10 N2 C6 118.0(3) . .
C10 N2 Yb1 120.5(2) . .
C6 N2 Yb1 120.8(2) . .
C11 N3 C15 117.2(4) . .
C11 N3 Yb1 121.0(2) . .
C15 N3 Yb1 121.7(3) . .
C16 O1 Yb1 92.7(2) . .
C16 O2 Yb1 91.1(2) . .
C23 O3 Yb1 123.2(5) . .
C30 O5 Yb1 117.3(2) . .
C30 O6 Yb1 115.7(2) 2_755 .
C27 Br2C C28 35.33(18) . .
O3 Yb1 O5 105.02(18) . .
O3 Yb1 O6 79.09(13) . .
O5 Yb1 O6 71.22(9) . .
O3 Yb1 O1 91.08(18) . .
O5 Yb1 O1 153.46(9) . .
O6 Yb1 O1 133.64(9) . .
O3 Yb1 O2 82.62(17) . .
O5 Yb1 O2 146.61(10) . .
O6 Yb1 O2 78.70(9) . .
O1 Yb1 O2 55.03(9) . .
O3 Yb1 N3 150.70(13) . .
O5 Yb1 N3 82.15(10) . .
O6 Yb1 N3 76.50(10) . .
O1 Yb1 N3 94.14(10) . .
O2 Yb1 N3 76.97(10) . .
O3 Yb1 N2 144.25(13) . .
O5 Yb1 N2 74.42(9) . .
O6 Yb1 N2 130.97(10) . .
O1 Yb1 N2 80.18(9) . .
O2 Yb1 N2 118.02(10) . .
N3 Yb1 N2 64.98(10) . .
O3 Yb1 N1 79.42(13) . .
O5 Yb1 N1 85.82(10) . .
O6 Yb1 N1 142.97(10) . .
O1 Yb1 N1 76.41(10) . .
O2 Yb1 N1 127.53(10) . .
N3 Yb1 N1 129.81(10) . .
N2 Yb1 N1 64.84(10) . .
O3 Yb1 C16 84.09(19) . .
O5 Yb1 C16 169.41(11) . .
O6 Yb1 C16 105.96(10) . .
O1 Yb1 C16 27.68(10) . .
O2 Yb1 C16 27.54(10) . .
N3 Yb1 C16 87.27(11) . .
N2 Yb1 C16 101.45(11) . .
N1 Yb1 C16 101.39(11) . .
O3 Yb1 C23 19.5(2) . .
O5 Yb1 C23 85.76(17) . .
O6 Yb1 C23 69.38(15) . .
O1 Yb1 C23 110.10(18) . .
O2 Yb1 C23 97.13(15) . .
N3 Yb1 C23 145.85(16) . .
N2 Yb1 C23 140.84(13) . .
N1 Yb1 C23 80.59(14) . .
C16 Yb1 C23 102.96(17) . .
O3 Yb1 C30 93.85(18) . .
O5 Yb1 C30 21.39(9) . .
O6 Yb1 C30 50.41(9) . .
O1 Yb1 C30 174.33(9) . .
O2 Yb1 C30 128.45(9) . .
N3 Yb1 C30 82.92(10) . .
N2 Yb1 C30 94.17(9) . .
N1 Yb1 C30 101.73(10) . .
C16 Yb1 C30 155.98(11) . .
C23 Yb1 C30 74.63(18) . .
O3 Yb1 C30 82.78(15) . 2_755
O5 Yb1 C30 50.39(9) . 2_755
O6 Yb1 C30 21.39(9) . 2_755
O1 Yb1 C30 155.02(9) . 2_755
O2 Yb1 C30 100.07(9) . 2_755
N3 Yb1 C30 80.39(10) . 2_755
N2 Yb1 C30 118.18(9) . 2_755
N1 Yb1 C30 125.57(10) . 2_755
C16 Yb1 C30 127.34(11) . 2_755
C23 Yb1 C30 67.42(17) . 2_755
C30 Yb1 C30 29.22(12) . 2_755

loop_
_geom_bond_atom_site_label_1
_geom_bond_atom_site_label_2
_geom_bond_distance
_geom_bond_site_symmetry_2
C1 N1 1.338(5) .
C1 C2 1.360(6) .
C1 H1 0.9300 .
C2 C3 1.364(7) .
C2 H2 0.9300 .
C3 C4 1.369(7) .
C3 H3 0.9300 .
C4 C5 1.389(6) .
C4 H4 0.9300 .
C5 N1 1.353(5) .
C5 C6 1.476(5) .
C6 N2 1.352(4) .
C6 C7 1.384(5) .
C7 C8 1.362(6) .
C7 H7 0.9300 .
C8 C9 1.372(6) .
C8 H8 0.9300 .
C9 C10 1.384(5) .
C9 H9 0.9300 .
C10 N2 1.346(5) .
C10 C11 1.486(5) .
C11 N3 1.340(5) .
C11 C12 1.390(5) .
C12 C13 1.378(6) .
C12 H12 0.9300 .
C13 C14 1.375(7) .
C13 H13 0.9300 .
C14 C15 1.372(6) .
C14 H14 0.9300 .
C15 N3 1.343(5) .
C15 H15 0.9300 .
C16 O2 1.257(5) .
C16 O1 1.264(4) .
C16 C17 1.497(5) .
C16 Yb1 2.719(4) .
C17 C18 1.382(5) .
C17 C22 1.390(5) .
C18 C19 1.381(6) .
C18 H18 0.9300 .
C19 C20 1.359(6) .
C19 H19 0.9300 .
C20 C21 1.376(6) .
C20 Br1 1.895(4) .
C21 C22 1.375(6) .
C21 H21 0.9300 .
C22 H22 0.9300 .
C23 O3 1.213(9) .
C23 O4 1.238(9) .
C23 C24 1.491(7) .
C23 Yb1 3.041(8) .
C24 C25 1.3900 .
C24 C29 1.3900 .
C25 C26 1.3900 .
C25 H25 0.9300 .
C26 C27 1.3900 .
C26 H26 0.9300 .
C27 C28 1.3900 .
C27 Br2C 1.867(4) .
C27 Br2A 1.949(11) .
C27 Br2B 1.972(8) .
C28 C29 1.3900 .
C28 Br2C 2.399(9) .
C28 H28 0.9300 .
C29 H29 0.9300 .
C30 O6 1.242(4) 2_755
C30 O5 1.253(4) .
C30 C30 1.545(7) 2_755
C30 Yb1 3.054(4) .
C30 Yb1 3.068(4) 2_755
N1 Yb1 2.516(3) .
N2 Yb1 2.501(3) .
N3 Yb1 2.497(3) .
O1 Yb1 2.348(3) .
O2 Yb1 2.387(3) .
O3 Yb1 2.202(4) .
O5 Yb1 2.270(3) .
O6 C30 1.242(4) 2_755
O6 Yb1 2.318(2) .
Yb1 C30 3.069(4) 2_755

loop_
_geom_hbond_atom_site_label_D
_geom_hbond_atom_site_label_H
_geom_hbond_atom_site_label_A
_geom_hbond_distance_DH
_geom_hbond_distance_HA
_geom_hbond_distance_DA
_geom_hbond_angle_DHA
_geom_hbond_site_symmetry_A
C1 H1 O3 0.93 2.39 3.024(6) 124.9 .
C7 H7 O5 0.93 2.38 3.241(5) 153.5 2_655
C12 H12 O1 0.93 2.52 3.426(5) 164.9 2_665
C14 H14 O2 0.93 2.53 3.416(5) 160.0 2_765
C15 H15 O6 0.93 2.45 3.014(5) 118.8 .
C19 H19 Br2C 0.93 2.87 3.747(7) 156.6 1_465
C1 H1 O3 0.93 2.39 3.024(6) 124.9 .
C7 H7 O5 0.93 2.38 3.241(5) 153.5 2_655
C12 H12 O1 0.93 2.52 3.426(5) 164.9 2_665
C14 H14 O2 0.93 2.53 3.416(5) 160.0 2_765
C15 H15 O6 0.93 2.45 3.014(5) 118.8 .
C19 H19 Br2C 0.93 2.87 3.747(7) 156.6 1_465
